data_2215011
loop_
_publ_author_name
'Bin Zhou'
'Wen-Yuan Gao'
'Tie-Jun Zhang'
'Ke-Yue Liu'

_publ_section_title
;4-Chloro-6-methoxy-<i>N</i>-(2,2,6,6-tetramethylpiperidin-4-yl)-1,3,5-triazin-2-aminium
 chloride
;
_journal_coeditor_code BT2461
_journal_issue 9
_journal_name_full 'Acta Crystallographica Section E'
_journal_page_first o3716
_journal_page_last o3716
_journal_paper_doi 10.1107/S1600536807037877
_journal_volume 63
_journal_year 2007
_chemical_formula_iupac 'C13 H23 Cl  N5 O +, Cl -'
_chemical_formula_moiety 'C13 H23 Cl  N5 O +, Cl -'
_chemical_formula_sum 'C13 H23 Cl2 N5 O'
_chemical_formula_weight 336.26
_chemical_name_systematic
;
4-Chloro-6-methoxy-N-(2,2,6,6-tetramethylpiperidin-4-yl)-
1,3,5-triazin-2-aminium chloride
;
_space_group_IT_number 14
_symmetry_cell_setting monoclinic
_symmetry_space_group_name_Hall '-P 2yn'
_symmetry_space_group_name_H-M 'P 1 21/n 1'
_atom_sites_solution_hydrogens geom
_atom_sites_solution_primary direct
_atom_sites_solution_secondary difmap
_audit_creation_method SHELXL-97
_cell_angle_alpha 90.00
_cell_angle_beta 90.36(3)
_cell_angle_gamma 90.00
_cell_formula_units_Z 4
_cell_length_a 7.7987(16)
_cell_length_b 8.9425(18)
_cell_length_c 24.472(5)
_cell_measurement_reflns_used 2231
_cell_measurement_temperature 113(2)
_cell_measurement_theta_max 25.0
_cell_measurement_theta_min 2.3
_cell_volume 1706.6(6)
_computing_cell_refinement CrystalClear
_computing_data_collection 'CrystalClear (Rigaku/MSC, 2005)'
_computing_data_reduction CrystalClear
_computing_molecular_graphics 'SHELXTL (Bruker, 1997)'
_computing_publication_material SHELXTL
_computing_structure_refinement 'SHELXL97 (Sheldrick, 1997)'
_computing_structure_solution 'SHELXS97 (Sheldrick, 1997)'
_diffrn_ambient_temperature 113(2)
_diffrn_detector_area_resol_mean 7.31
_diffrn_measured_fraction_theta_full 0.996
_diffrn_measured_fraction_theta_max 0.996
_diffrn_measurement_device_type 'Rigaku Saturn'
_diffrn_measurement_method '\w and \f'
_diffrn_radiation_monochromator confocal
_diffrn_radiation_source 'rotating anode'
_diffrn_radiation_type MoK\a
_diffrn_radiation_wavelength 0.71073
_diffrn_reflns_av_R_equivalents 0.0257
_diffrn_reflns_av_sigmaI/netI 0.0214
_diffrn_reflns_limit_h_max 9
_diffrn_reflns_limit_h_min -9
_diffrn_reflns_limit_k_max 10
_diffrn_reflns_limit_k_min -11
_diffrn_reflns_limit_l_max 30
_diffrn_reflns_limit_l_min -30
_diffrn_reflns_number 13533
_diffrn_reflns_theta_full 26.00
_diffrn_reflns_theta_max 26.00
_diffrn_reflns_theta_min 1.66
_diffrn_standards_decay_% 0
_diffrn_standards_interval_count 0
_diffrn_standards_interval_time 0
_diffrn_standards_number 0
_exptl_absorpt_coefficient_mu 0.387
_exptl_absorpt_correction_T_max 0.9197
_exptl_absorpt_correction_T_min 0.8928
_exptl_absorpt_correction_type multi-scan
_exptl_absorpt_process_details '(CrystalClear; Rigaku/MSC, 2005)'
_exptl_crystal_colour colorless
_exptl_crystal_density_diffrn 1.309
_exptl_crystal_density_method 'not measured'
_exptl_crystal_description block
_exptl_crystal_F_000 712
_exptl_crystal_size_max 0.30
_exptl_crystal_size_mid 0.26
_exptl_crystal_size_min 0.22
_refine_diff_density_max 0.730
_refine_diff_density_min -0.380
_refine_ls_extinction_method none
_refine_ls_goodness_of_fit_ref 1.080
_refine_ls_hydrogen_treatment mixed
_refine_ls_matrix_type full
_refine_ls_number_parameters 207
_refine_ls_number_reflns 3338
_refine_ls_number_restraints 0
_refine_ls_restrained_S_all 1.080
_refine_ls_R_factor_all 0.0436
_refine_ls_R_factor_gt 0.0411
_refine_ls_shift/su_max 0.003
_refine_ls_shift/su_mean 0.000
_refine_ls_structure_factor_coef Fsqd
_refine_ls_weighting_details 'calc w=1/[\s^2^(Fo^2^)+(0.0422P)^2^+1.4811P] where P=(Fo^2^+2Fc^2^)/3'
_refine_ls_weighting_scheme calc
_refine_ls_wR_factor_gt 0.0983
_refine_ls_wR_factor_ref 0.1002
_reflns_number_gt 3184
_reflns_number_total 3338
_reflns_threshold_expression I>2\s(I)
_cod_data_source_file bt2461.cif
_cod_data_source_block I
_cod_depositor_comments
;
The following automatic conversions were performed:
'_symmetry_cell_setting' value 'Monoclinic' changed to 'monoclinic'
according to '/home/saulius/struct/CIF-dictionaries/cif_core.dic'
dictionary named 'cif_core.dic' version 2.4.1 from 2010-06-29.

Automatic conversion script
Id: cif_fix_enum 1527 2010-12-29 10:47:43Z saulius 

The following automatic conversions were performed:

'_symmetry_cell_setting' value 'Monoclinic' changed to 'monoclinic'
according to /home/saulius/struct/CIF-dictionaries/cif_core.dic
dictionary named 'cif_core.dic' version 2.4.1 from 2010-06-29.

Automatic conversion script
Id: cif_fix_values 1715 2011-07-08 13:25:40Z adriana 
;
_cod_original_cell_volume 1706.7(6)
_cod_original_sg_symbol_H-M 'P 21/n'
_cod_database_code 2215011
_cod_database_fobs_code 2215011

loop_
_symmetry_equiv_pos_as_xyz
'x, y, z'
'-x+1/2, y+1/2, -z+1/2'
'-x, -y, -z'
'x-1/2, -y-1/2, z-1/2'

loop_
_atom_site_type_symbol
_atom_site_label
_atom_site_fract_x
_atom_site_fract_y
_atom_site_fract_z
_atom_site_U_iso_or_equiv
_atom_site_adp_type
_atom_site_calc_flag
_atom_site_refinement_flags
_atom_site_occupancy
Cl Cl1 0.81987(7) 1.44507(5) 0.04206(2) 0.02810(15) Uani d . 1
O O1 0.8043(2) 0.94806(17) -0.03288(6) 0.0332(4) Uani d . 1
C C1 0.7679(3) 0.7961(3) -0.03155(10) 0.0363(5) Uani d . 1
H H1A 0.8330 0.7497 -0.0028 0.054 Uiso calc R 1
H H1B 0.7979 0.7517 -0.0659 0.054 Uiso calc R 1
H H1C 0.6477 0.7818 -0.0251 0.054 Uiso calc R 1
Cl Cl2 0.39494(7) 0.25965(5) 0.22079(2) 0.02840(15) Uani d . 1
N N1 0.6796(2) 1.21886(18) 0.09038(7) 0.0225(4) Uani d . 1
N N2 0.8057(2) 1.17694(19) 0.00360(7) 0.0248(4) Uani d . 1
N N3 0.6822(2) 0.97133(19) 0.05197(7) 0.0232(4) Uani d . 1
N N4 0.5635(2) 1.02010(19) 0.13604(7) 0.0225(4) Uani d . 1
H H4 0.533(3) 1.085(3) 0.1578(10) 0.031(6) Uiso d . 1
N N5 0.3789(2) 0.61101(18) 0.20083(6) 0.0158(3) Uani d . 1
C C2 0.7615(3) 1.0330(2) 0.00984(8) 0.0239(4) Uani d . 1
C C3 0.7600(2) 1.2577(2) 0.04591(8) 0.0219(4) Uani d . 1
C C4 0.6431(2) 1.0695(2) 0.09169(8) 0.0215(4) Uani d . 1
C C5 0.5324(2) 0.8625(2) 0.14724(7) 0.0189(4) Uani d . 1
H H5 0.6095 0.8027 0.1245 0.023 Uiso calc R 1
C C6 0.5720(2) 0.8292(2) 0.20701(8) 0.0203(4) Uani d . 1
H H6A 0.4947 0.8863 0.2298 0.024 Uiso calc R 1
H H6B 0.6881 0.8612 0.2153 0.024 Uiso calc R 1
C C7 0.5540(2) 0.6633(2) 0.22059(7) 0.0178(4) Uani d . 1
C C8 0.6969(2) 0.5703(2) 0.19527(8) 0.0236(4) Uani d . 1
H H8A 0.6676 0.4661 0.1972 0.035 Uiso calc R 1
H H8B 0.8021 0.5875 0.2149 0.035 Uiso calc R 1
H H8C 0.7111 0.5986 0.1577 0.035 Uiso calc R 1
C C9 0.5543(3) 0.6403(2) 0.28253(8) 0.0254(4) Uani d . 1
H H9A 0.4610 0.6952 0.2983 0.038 Uiso calc R 1
H H9B 0.6608 0.6756 0.2976 0.038 Uiso calc R 1
H H9C 0.5413 0.5359 0.2905 0.038 Uiso calc R 1
C C10 0.3192(2) 0.6498(2) 0.14307(7) 0.0187(4) Uani d . 1
C C11 0.4114(3) 0.5538(2) 0.10096(8) 0.0259(4) Uani d . 1
H H11A 0.3499 0.5574 0.0669 0.039 Uiso calc R 1
H H11B 0.4167 0.4523 0.1136 0.039 Uiso calc R 1
H H11C 0.5255 0.5912 0.0959 0.039 Uiso calc R 1
C C12 0.1282(3) 0.6144(2) 0.14119(9) 0.0301(5) Uani d . 1
H H12A 0.0703 0.6708 0.1689 0.045 Uiso calc R 1
H H12B 0.1113 0.5095 0.1475 0.045 Uiso calc R 1
H H12C 0.0826 0.6405 0.1059 0.045 Uiso calc R 1
C C13 0.3487(2) 0.8168(2) 0.13443(8) 0.0199(4) Uani d . 1
H H13A 0.3221 0.8421 0.0968 0.024 Uiso calc R 1
H H13B 0.2715 0.8727 0.1577 0.024 Uiso calc R 1
H H5A 0.375(3) 0.516(3) 0.2050(8) 0.020(5) Uiso d . 1
H H5B 0.307(3) 0.649(3) 0.2227(10) 0.030(6) Uiso d . 1

loop_
_atom_site_aniso_label
_atom_site_aniso_U_11
_atom_site_aniso_U_22
_atom_site_aniso_U_33
_atom_site_aniso_U_12
_atom_site_aniso_U_13
_atom_site_aniso_U_23
Cl1 0.0336(3) 0.0207(3) 0.0301(3) -0.00790(19) 0.0058(2) 0.00253(18)
O1 0.0408(9) 0.0347(9) 0.0240(7) 0.0047(7) 0.0050(6) 0.0038(6)
C1 0.0308(12) 0.0306(12) 0.0474(14) 0.0022(9) -0.0033(10) -0.0169(10)
Cl2 0.0318(3) 0.0169(2) 0.0367(3) -0.00237(18) 0.0135(2) 0.00176(19)
N1 0.0243(8) 0.0185(8) 0.0247(8) -0.0038(6) 0.0008(7) 0.0033(6)
N2 0.0283(9) 0.0219(8) 0.0243(8) -0.0009(7) 0.0002(7) 0.0019(7)
N3 0.0235(8) 0.0236(8) 0.0225(8) -0.0002(7) -0.0005(7) 0.0036(7)
N4 0.0292(9) 0.0151(8) 0.0233(8) -0.0030(7) 0.0054(7) 0.0011(7)
N5 0.0155(7) 0.0135(8) 0.0183(8) -0.0011(6) 0.0021(6) 0.0013(6)
C2 0.0261(10) 0.0256(10) 0.0199(9) 0.0036(8) -0.0035(8) -0.0008(8)
C3 0.0210(9) 0.0217(10) 0.0230(10) -0.0031(7) -0.0023(8) 0.0040(7)
C4 0.0192(9) 0.0223(10) 0.0230(9) -0.0017(7) -0.0015(7) 0.0042(8)
C5 0.0212(9) 0.0146(9) 0.0209(9) -0.0018(7) 0.0020(7) 0.0026(7)
C6 0.0208(9) 0.0180(9) 0.0222(9) -0.0048(7) -0.0042(7) -0.0002(7)
C7 0.0148(8) 0.0186(9) 0.0200(9) -0.0029(7) -0.0024(7) 0.0008(7)
C8 0.0177(9) 0.0234(10) 0.0298(10) 0.0020(7) 0.0013(8) 0.0048(8)
C9 0.0292(10) 0.0259(10) 0.0210(10) 0.0000(8) -0.0049(8) 0.0031(8)
C10 0.0181(9) 0.0201(9) 0.0180(9) -0.0031(7) -0.0030(7) 0.0005(7)
C11 0.0342(11) 0.0228(10) 0.0208(9) -0.0035(8) -0.0005(8) -0.0055(8)
C12 0.0205(10) 0.0339(11) 0.0357(12) -0.0081(9) -0.0062(9) 0.0021(9)
C13 0.0208(9) 0.0191(9) 0.0197(9) 0.0005(7) -0.0032(7) 0.0034(7)

loop_
_atom_type_symbol
_atom_type_description
_atom_type_scat_dispersion_real
_atom_type_scat_dispersion_imag
_atom_type_scat_source
C C 0.0033 0.0016 'International Tables Vol C Tables 4.2.6.8 and 6.1.1.4'
H H 0.0000 0.0000 'International Tables Vol C Tables 4.2.6.8 and 6.1.1.4'
N N 0.0061 0.0033 'International Tables Vol C Tables 4.2.6.8 and 6.1.1.4'
O O 0.0106 0.0060 'International Tables Vol C Tables 4.2.6.8 and 6.1.1.4'
Cl Cl 0.1484 0.1585 'International Tables Vol C Tables 4.2.6.8 and 6.1.1.4'

loop_
_geom_angle_atom_site_label_1
_geom_angle_atom_site_label_2
_geom_angle_atom_site_label_3
_geom_angle
C2 O1 C1 119.09(17)
O1 C1 H1A 109.5
O1 C1 H1B 109.5
H1A C1 H1B 109.5
O1 C1 H1C 109.5
H1A C1 H1C 109.5
H1B C1 H1C 109.5
C3 N1 C4 112.36(17)
C3 N2 C2 111.51(17)
C2 N3 C4 113.51(17)
C4 N4 C5 123.67(17)
C4 N4 H4 115.7(17)
C5 N4 H4 120.6(17)
C7 N5 C10 119.56(14)
C7 N5 H5A 107.6(14)
C10 N5 H5A 108.8(14)
C7 N5 H5B 105.8(16)
C10 N5 H5B 107.0(16)
H5A N5 H5B 107(2)
N3 C2 O1 119.45(18)
N3 C2 N2 127.54(18)
O1 C2 N2 113.02(17)
N1 C3 N2 130.13(18)
N1 C3 Cl1 115.52(15)
N2 C3 Cl1 114.34(14)
N4 C4 N3 118.80(17)
N4 C4 N1 116.26(18)
N3 C4 N1 124.94(17)
N4 C5 C13 112.27(15)
N4 C5 C6 109.68(15)
C13 C5 C6 109.31(15)
N4 C5 H5 108.5
C13 C5 H5 108.5
C6 C5 H5 108.5
C5 C6 C7 112.37(15)
C5 C6 H6A 109.1
C7 C6 H6A 109.1
C5 C6 H6B 109.1
C7 C6 H6B 109.1
H6A C6 H6B 107.9
N5 C7 C8 111.14(15)
N5 C7 C6 108.24(14)
C8 C7 C6 111.90(15)
N5 C7 C9 105.65(14)
C8 C7 C9 109.46(16)
C6 C7 C9 110.26(15)
C7 C8 H8A 109.5
C7 C8 H8B 109.5
H8A C8 H8B 109.5
C7 C8 H8C 109.5
H8A C8 H8C 109.5
H8B C8 H8C 109.5
C7 C9 H9A 109.5
C7 C9 H9B 109.5
H9A C9 H9B 109.5
C7 C9 H9C 109.5
H9A C9 H9C 109.5
H9B C9 H9C 109.5
C12 C10 C11 109.14(16)
C12 C10 N5 105.87(15)
C11 C10 N5 110.86(15)
C12 C10 C13 110.33(16)
C11 C10 C13 112.65(15)
N5 C10 C13 107.78(14)
C10 C11 H11A 109.5
C10 C11 H11B 109.5
H11A C11 H11B 109.5
C10 C11 H11C 109.5
H11A C11 H11C 109.5
H11B C11 H11C 109.5
C10 C12 H12A 109.5
C10 C12 H12B 109.5
H12A C12 H12B 109.5
C10 C12 H12C 109.5
H12A C12 H12C 109.5
H12B C12 H12C 109.5
C5 C13 C10 112.14(15)
C5 C13 H13A 109.2
C10 C13 H13A 109.2
C5 C13 H13B 109.2
C10 C13 H13B 109.2
H13A C13 H13B 107.9

loop_
_geom_bond_atom_site_label_1
_geom_bond_atom_site_label_2
_geom_bond_distance
Cl1 C3 1.742(2)
O1 C2 1.336(2)
O1 C1 1.389(3)
C1 H1A 0.9600
C1 H1B 0.9600
C1 H1C 0.9600
N1 C3 1.307(3)
N1 C4 1.366(2)
N2 C3 1.313(3)
N2 C2 1.341(3)
N3 C2 1.326(3)
N3 C4 1.346(3)
N4 C4 1.329(2)
N4 C5 1.456(2)
N4 H4 0.82(3)
N5 C7 1.520(2)
N5 C10 1.525(2)
N5 H5A 0.86(2)
N5 H5B 0.85(3)
C5 C13 1.521(3)
C5 C6 1.522(3)
C5 H5 0.9800
C6 C7 1.527(3)
C6 H6A 0.9700
C6 H6B 0.9700
C7 C8 1.525(3)
C7 C9 1.530(3)
C8 H8A 0.9600
C8 H8B 0.9600
C8 H8C 0.9600
C9 H9A 0.9600
C9 H9B 0.9600
C9 H9C 0.9600
C10 C12 1.523(3)
C10 C11 1.525(3)
C10 C13 1.526(3)
C11 H11A 0.9600
C11 H11B 0.9600
C11 H11C 0.9600
C12 H12A 0.9600
C12 H12B 0.9600
C12 H12C 0.9600
C13 H13A 0.9700
C13 H13B 0.9700

loop_
_geom_hbond_atom_site_label_D
_geom_hbond_atom_site_label_H
_geom_hbond_atom_site_label_A
_geom_hbond_site_symmetry_A
_geom_hbond_distance_DH
_geom_hbond_distance_HA
_geom_hbond_distance_DA
_geom_hbond_angle_DHA
N4 H4 Cl2 1_565 0.82(3) 2.45(3) 3.2639(19) 171(2)
N5 H5A Cl2 . 0.86(2) 2.33(2) 3.1821(17) 173.2(19)
N5 H5B Cl2 2 0.85(3) 2.32(3) 3.1714(18) 177(2)

loop_
_geom_torsion_atom_site_label_1
_geom_torsion_atom_site_label_2
_geom_torsion_atom_site_label_3
_geom_torsion_atom_site_label_4
_geom_torsion
C4 N3 C2 O1 -178.66(17)
C4 N3 C2 N2 0.6(3)
C1 O1 C2 N3 -1.4(3)
C1 O1 C2 N2 179.17(18)
C3 N2 C2 N3 -0.1(3)
C3 N2 C2 O1 179.19(17)
C4 N1 C3 N2 1.5(3)
C4 N1 C3 Cl1 -177.39(13)
C2 N2 C3 N1 -1.1(3)
C2 N2 C3 Cl1 177.82(14)
C5 N4 C4 N3 7.1(3)
C5 N4 C4 N1 -172.68(17)
C2 N3 C4 N4 -179.88(18)
C2 N3 C4 N1 -0.1(3)
C3 N1 C4 N4 178.98(17)
C3 N1 C4 N3 -0.8(3)
C4 N4 C5 C13 -101.6(2)
C4 N4 C5 C6 136.65(19)
N4 C5 C6 C7 -176.00(15)
C13 C5 C6 C7 60.5(2)
C10 N5 C7 C8 -74.9(2)
C10 N5 C7 C6 48.4(2)
C10 N5 C7 C9 166.45(15)
C5 C6 C7 N5 -52.0(2)
C5 C6 C7 C8 70.9(2)
C5 C6 C7 C9 -167.06(15)
C7 N5 C10 C12 -167.06(16)
C7 N5 C10 C11 74.7(2)
C7 N5 C10 C13 -49.0(2)
N4 C5 C13 C10 176.70(15)
C6 C5 C13 C10 -61.3(2)
C12 C10 C13 C5 168.49(16)
C11 C10 C13 C5 -69.3(2)
N5 C10 C13 C5 53.34(19)

loop_
_cod_related_entry_id
_cod_related_entry_database
_cod_related_entry_code
1 ChemSpider 21123650
